data_9015224
loop_
_publ_author_name
'Tillmanns, E.'
'Hofmeister, W.'
'Petitjean, K.'

_publ_section_title
;
 Cornubite, Cu5(AsO4)2(OH)4, first occurence of single crystals,
 mineralogical description and crystal structure
;
_journal_name_full 'Bulletin of the Geological Society of Finland'
_journal_page_first 119
_journal_page_last 127
_journal_volume 57
_journal_year 1985
_chemical_compound_source 'Reichenbach, Odenwald near Bensheim, Hessen, West Germany'
_chemical_formula_sum 'As2 Cu5 O12'
_chemical_name_mineral Cornubite
_space_group_IT_number 2
_symmetry_space_group_name_Hall '-P 1'
_symmetry_space_group_name_H-M 'P -1'
_cell_angle_alpha 92.93
_cell_angle_beta 111.30
_cell_angle_gamma 107.47
_cell_length_a 6.121
_cell_length_b 6.251
_cell_length_c 6.790
_cell_formula_units_Z 1
_cell_volume 227.109
_database_code_amcsd 0012147
_exptl_crystal_density_diffrn 4.823
_cod_original_formula_sum 'Cu5 As2 O12'
_cod_database_code 9015224

loop_
_space_group_symop_operation_xyz
x,y,z
-x,-y,-z

loop_
_atom_site_label
_atom_site_fract_x
_atom_site_fract_y
_atom_site_fract_z
_atom_site_U_iso_or_equiv
Cu(l) 0.00000 0.00000 0.00000 0.00684
Cu(2) -0.00406 0.32402 0.33203 0.00785
Cu(3) 0.50677 0.32154 0.32393 0.00684
As 0.44718 0.17614 0.79809 0.00608
O(1) 0.83270 0.68830 0.86020 0.00709
O(2) 0.83860 0.99050 0.21470 0.00899
O(3) 0.60340 0.01620 0.73860 0.00937
O(4) 0.83830 0.34430 0.53290 0.00747
O(5) 0.38180 0.33950 0.60670 0.00849
O(6) 0.36500 0.65720 0.96230 0.00988

loop_
_cod_related_entry_id
_cod_related_entry_database
_cod_related_entry_code
1 AMCSD 0012147
